data_4126759
loop_
_publ_author_name
'Saper, Noam I.'
'Hartwig, John F.'

_publ_section_title
;
 Mechanistic Investigations of the Hydrogenolysis of Diaryl Ethers
 Catalyzed by Nickel Complexes of N-Heterocyclic Carbene Ligands.
;
_journal_name_full 'Journal of the American Chemical Society'
_journal_paper_doi 10.1021/jacs.7b10537
_journal_year 2017
_chemical_formula_sum 'C39 H48 N2 Ni O'
_chemical_formula_weight 619.50
_chemical_name_common Compound15
_chemical_name_systematic Compound15
_space_group.centring_type P

_space_group_crystal_system orthorhombic
_space_group_IT_number 62
_space_group_name_Hall '-P 2ac 2n'
_space_group_name_H-M_alt 'P n m a'
_symmetry_space_group_name_Hall '-P 2ac 2n'
_symmetry_space_group_name_H-M 'P n m a'
_atom_sites_solution_hydrogens geom
_atom_sites_solution_primary iterative
_atom_sites_solution_secondary difmap
_audit_creation_method SHELXL-2016/6
_cell_angle_alpha 90
_cell_angle_beta 90
_cell_angle_gamma 90
_cell_formula_units_Z 4
_cell_length_a 21.429(4)
_cell_length_b 16.960(3)
_cell_length_c 9.3624(14)
_cell_measurement_reflns_used 6475
_cell_measurement_temperature 100(2)
_cell_measurement_theta_max 25.41
_cell_measurement_theta_min 2.48
_cell_volume 3402.6(10)
_computing_cell_refinement 'Bruker SAINT'
_computing_data_collection 'Bruker APEX2'
_computing_data_reduction 'Bruker SAINT'
_computing_molecular_graphics ORTEP-32
_computing_publication_material WinGX
_computing_structure_refinement SHELXL-2016
_computing_structure_solution SHELXT-2014
_diffrn_ambient_temperature 100(2)
_diffrn_detector_area_resol_mean 8.366
_diffrn_measured_fraction_theta_full 1.000
_diffrn_measured_fraction_theta_max 0.986
_diffrn_measurement_device_type 'Bruker APEX-II CCD'
_diffrn_measurement_method '\f and \w scans'
_diffrn_radiation_type MoK\a
_diffrn_radiation_wavelength 0.71073
_diffrn_reflns_av_R_equivalents 0.2026
_diffrn_reflns_av_unetI/netI 0.1240
_diffrn_reflns_Laue_measured_fraction_full 1.000
_diffrn_reflns_Laue_measured_fraction_max 0.986
_diffrn_reflns_limit_h_max 23
_diffrn_reflns_limit_h_min -25
_diffrn_reflns_limit_k_max 20
_diffrn_reflns_limit_k_min -20
_diffrn_reflns_limit_l_max 9
_diffrn_reflns_limit_l_min -11
_diffrn_reflns_number 45124
_diffrn_reflns_point_group_measured_fraction_full 1.000
_diffrn_reflns_point_group_measured_fraction_max 0.986
_diffrn_reflns_theta_full 25.000
_diffrn_reflns_theta_max 25.544
_diffrn_reflns_theta_min 1.901
_diffrn_source 'microfocus sealed tube'
_exptl_absorpt_coefficient_mu 0.602
_exptl_absorpt_correction_T_max 0.929
_exptl_absorpt_correction_T_min 0.698
_exptl_absorpt_correction_type multi-scan
_exptl_absorpt_process_details SADABS
_exptl_crystal_colour yellow
_exptl_crystal_density_diffrn 1.209
_exptl_crystal_description plate
_exptl_crystal_F_000 1328
_exptl_crystal_size_max 0.040
_exptl_crystal_size_mid 0.040
_exptl_crystal_size_min 0.020
_refine_diff_density_max 0.756
_refine_diff_density_min -0.858
_refine_diff_density_rms 0.096
_refine_ls_extinction_coef 0.0011(6)
_refine_ls_extinction_expression Fc^*^=kFc[1+0.001xFc^2^\l^3^/sin(2\q)]^-1/4^
_refine_ls_extinction_method 'SHELXL-2016/6 (Sheldrick 2016)'
_refine_ls_goodness_of_fit_ref 1.030
_refine_ls_hydrogen_treatment constr
_refine_ls_matrix_type full
_refine_ls_number_parameters 212
_refine_ls_number_reflns 3259
_refine_ls_number_restraints 0
_refine_ls_restrained_S_all 1.030
_refine_ls_R_factor_all 0.1875
_refine_ls_R_factor_gt 0.0801
_refine_ls_shift/su_max 0.000
_refine_ls_shift/su_mean 0.000
_refine_ls_structure_factor_coef Fsqd
_refine_ls_weighting_details 'w=1/[\s^2^(Fo^2^)+(0.0998P)^2^+10.4191P] where P=(Fo^2^+2Fc^2^)/3'
_refine_ls_weighting_scheme calc
_refine_ls_wR_factor_gt 0.1825
_refine_ls_wR_factor_ref 0.2491
_reflns_Friedel_coverage 0.000
_reflns_number_gt 1661
_reflns_number_total 3259
_reflns_threshold_expression 'I > 2\s(I)'
_cod_data_source_file ja7b10537_si_001.cif
_cod_data_source_block Compound15
_cod_depositor_comments
;
The following automatic conversions were performed:

'_space_group.centring_type' value 'primitive' was replaced with the
value 'P' as specified in the replacement file
'/home/antanas/src/cod-tools/trunk/data/replacement-values/replacement_values.lst'.

Automatic conversion script
Id: cif_fix_values 5642 2017-10-24 12:04:52Z antanas 
;
_cod_original_cell_volume 3402.7(10)
_cod_database_code 4126759
_shelx_shelxl_version_number 2016/6
_shelx_space_group_comment
; 
The symmetry employed for this shelxl refinement is uniquely defined 
by the following loop, which should always be used as a source of 
symmetry information in preference to the above space-group names. 
They are only intended as comments. 
;
_shelx_estimated_absorpt_t_min 0.976
_shelx_estimated_absorpt_t_max 0.988

loop_
_space_group_symop_operation_xyz
'x, y, z'
'-x+1/2, -y, z+1/2'
'-x, y+1/2, -z'
'x+1/2, -y+1/2, -z+1/2'
'-x, -y, -z'
'x-1/2, y, -z-1/2'
'x, -y-1/2, z'
'-x-1/2, y-1/2, z-1/2'

loop_
_atom_site_label
_atom_site_type_symbol
_atom_site_fract_x
_atom_site_fract_y
_atom_site_fract_z
_atom_site_U_iso_or_equiv
_atom_site_adp_type
_atom_site_occupancy
_atom_site_site_symmetry_order
_atom_site_calc_flag
_atom_site_refinement_flags_posn
_atom_site_refinement_flags_adp
_atom_site_refinement_flags_occupancy
C1 C 0.4121(3) 0.750000 0.1997(10) 0.034(2) Uani 1 2 d S T P
C2 C 0.4282(3) 0.7056(4) -0.0394(7) 0.0460(17) Uani 1 1 d . . .
H2A H 0.394129 0.684423 -0.099624 0.055 Uiso 1 1 calc R U .
H2B H 0.468577 0.684428 -0.073629 0.055 Uiso 1 1 calc R U .
C3 C 0.4158(4) 0.6077(4) 0.1652(7) 0.059(2) Uani 1 1 d . . .
C4 C 0.3584(5) 0.5696(5) 0.1725(8) 0.069(3) Uani 1 1 d . . .
C5 C 0.3564(6) 0.4941(5) 0.2332(9) 0.101(4) Uani 1 1 d . . .
H5 H 0.318209 0.465890 0.238829 0.122 Uiso 1 1 calc R U .
C6 C 0.4121(10) 0.4609(8) 0.2857(15) 0.148(8) Uani 1 1 d . . .
H6 H 0.410911 0.411083 0.332121 0.178 Uiso 1 1 calc R U .
C7 C 0.4662(8) 0.4980(8) 0.2714(13) 0.130(7) Uani 1 1 d . . .
H7 H 0.502828 0.472062 0.303930 0.156 Uiso 1 1 calc R U .
C8 C 0.4724(6) 0.5729(5) 0.2113(8) 0.085(3) Uani 1 1 d . . .
C9 C 0.2993(4) 0.6062(4) 0.1115(8) 0.064(2) Uani 1 1 d . . .
H9 H 0.312157 0.658726 0.072624 0.077 Uiso 1 1 calc R U .
C10 C 0.2748(9) 0.5613(8) -0.0118(16) 0.247(11) Uani 1 1 d . . .
H10A H 0.308347 0.552737 -0.081205 0.371 Uiso 1 1 calc R U .
H10B H 0.258816 0.510347 0.021113 0.371 Uiso 1 1 calc R U .
H10C H 0.240985 0.591211 -0.056945 0.371 Uiso 1 1 calc R U .
C11 C 0.2532(4) 0.6231(7) 0.2240(10) 0.106(4) Uani 1 1 d . . .
H11A H 0.273220 0.652846 0.301169 0.158 Uiso 1 1 calc R U .
H11B H 0.218927 0.654271 0.183831 0.158 Uiso 1 1 calc R U .
H11C H 0.236758 0.573406 0.261889 0.158 Uiso 1 1 calc R U .
C12 C 0.5351(5) 0.6127(6) 0.1960(10) 0.098(4) Uani 1 1 d . . .
H12 H 0.528324 0.662494 0.140910 0.118 Uiso 1 1 calc R U .
C13 C 0.5822(6) 0.5642(6) 0.1145(10) 0.128(5) Uani 1 1 d . . .
H13A H 0.621641 0.593192 0.108324 0.193 Uiso 1 1 calc R U .
H13B H 0.589025 0.514097 0.164132 0.193 Uiso 1 1 calc R U .
H13C H 0.566390 0.553870 0.018041 0.193 Uiso 1 1 calc R U .
C14 C 0.5630(5) 0.6359(12) 0.3409(12) 0.243(12) Uani 1 1 d . . .
H14A H 0.532635 0.667403 0.394407 0.365 Uiso 1 1 calc R U .
H14B H 0.573145 0.588134 0.395139 0.365 Uiso 1 1 calc R U .
H14C H 0.601030 0.666848 0.325771 0.365 Uiso 1 1 calc R U .
C15 C 0.4519(5) 0.750000 0.5874(11) 0.076(4) Uani 1 2 d S T P
H15 H 0.495640 0.750000 0.603268 0.092 Uiso 1 2 calc R U P
C16 C 0.4191(5) 0.8218(6) 0.5755(8) 0.076(3) Uani 1 1 d . . .
H16 H 0.440786 0.870469 0.583068 0.091 Uiso 1 1 calc R U .
C17 C 0.3555(5) 0.8214(5) 0.5529(9) 0.076(3) Uani 1 1 d . . .
H17 H 0.332856 0.869383 0.545146 0.091 Uiso 1 1 calc R U .
C18 C 0.3259(4) 0.750000 0.5420(11) 0.064(3) Uani 1 2 d S T P
C19 C 0.2197(4) 0.750000 0.6260(11) 0.054(3) Uani 1 2 d S T P
C20 C 0.2385(5) 0.750000 0.7685(12) 0.070(3) Uani 1 2 d S T P
H20 H 0.281649 0.750000 0.791762 0.084 Uiso 1 2 calc R U P
C21 C 0.1943(4) 0.750000 0.8759(11) 0.049(3) Uani 1 2 d S T P
H21 H 0.206763 0.750000 0.973267 0.059 Uiso 1 2 calc R U P
C22 C 0.1344(5) 0.750000 0.8412(13) 0.068(3) Uani 1 2 d S T P
H22 H 0.103816 0.750000 0.914756 0.082 Uiso 1 2 calc R U P
C23 C 0.1156(5) 0.750000 0.7012(16) 0.105(5) Uani 1 2 d S T P
H23 H 0.072313 0.750000 0.679035 0.126 Uiso 1 2 calc R U P
C24 C 0.1590(4) 0.750000 0.5920(12) 0.059(3) Uani 1 2 d S T P
H24 H 0.146062 0.750000 0.494949 0.071 Uiso 1 2 calc R U P
N1 N 0.4181(3) 0.6871(3) 0.1118(6) 0.0500(15) Uani 1 1 d . . .
O1 O 0.2609(3) 0.750000 0.5146(8) 0.126(4) Uani 1 2 d S T P
Ni1 Ni 0.39929(5) 0.750000 0.39550(12) 0.0344(4) Uani 1 2 d S T P

loop_
_atom_site_aniso_label
_atom_site_aniso_U_11
_atom_site_aniso_U_22
_atom_site_aniso_U_33
_atom_site_aniso_U_23
_atom_site_aniso_U_13
_atom_site_aniso_U_12
C1 0.018(5) 0.037(5) 0.047(6) 0.000 -0.009(4) 0.000
C2 0.030(4) 0.072(4) 0.036(4) -0.005(3) 0.003(3) 0.006(3)
C3 0.097(7) 0.049(4) 0.033(4) -0.008(3) -0.004(4) 0.033(4)
C4 0.122(8) 0.045(5) 0.042(5) -0.004(4) 0.007(5) 0.029(5)
C5 0.191(12) 0.050(5) 0.062(6) 0.006(5) 0.036(7) 0.025(6)
C6 0.30(2) 0.074(9) 0.070(8) 0.015(7) 0.043(13) 0.103(12)
C7 0.230(19) 0.103(11) 0.056(7) 0.009(7) 0.001(10) 0.115(11)
C8 0.142(10) 0.069(6) 0.043(5) -0.013(4) -0.024(6) 0.076(6)
C9 0.086(6) 0.046(4) 0.061(5) -0.007(4) 0.005(5) -0.003(4)
C10 0.41(3) 0.138(11) 0.193(15) -0.115(11) -0.215(18) 0.124(14)
C11 0.042(5) 0.196(11) 0.079(7) 0.020(7) -0.001(5) -0.013(6)
C12 0.109(8) 0.111(8) 0.074(6) -0.041(6) -0.057(6) 0.072(7)
C13 0.203(13) 0.103(8) 0.079(7) -0.003(6) 0.048(8) 0.087(8)
C14 0.069(8) 0.55(3) 0.114(10) -0.185(15) -0.052(7) 0.124(14)
C15 0.029(6) 0.157(14) 0.043(7) 0.000 -0.002(5) 0.000
C16 0.086(7) 0.092(7) 0.051(5) -0.016(5) -0.005(5) -0.038(5)
C17 0.072(7) 0.088(7) 0.067(6) -0.030(5) -0.004(5) 0.018(5)
C18 0.017(6) 0.144(12) 0.033(6) 0.000 0.003(4) 0.000
C19 0.025(5) 0.094(8) 0.044(7) 0.000 0.008(5) 0.000
C20 0.024(6) 0.133(11) 0.054(7) 0.000 0.001(5) 0.000
C21 0.028(5) 0.054(6) 0.064(7) 0.000 0.011(5) 0.000
C22 0.036(7) 0.105(9) 0.063(8) 0.000 0.015(6) 0.000
C23 0.023(7) 0.213(17) 0.077(10) 0.000 0.006(7) 0.000
C24 0.026(6) 0.090(8) 0.060(7) 0.000 -0.008(5) 0.000
N1 0.074(4) 0.042(3) 0.034(3) 0.001(3) -0.003(3) 0.031(3)
O1 0.022(4) 0.305(14) 0.050(5) 0.000 0.012(4) 0.000
Ni1 0.0246(7) 0.0400(7) 0.0385(7) 0.000 0.0014(6) 0.000

loop_
_atom_type_symbol
_atom_type_description
_atom_type_scat_dispersion_real
_atom_type_scat_dispersion_imag
_atom_type_scat_source
C C 0.0033 0.0016 'International Tables Vol C Tables 4.2.6.8 and 6.1.1.4'
H H 0.0000 0.0000 'International Tables Vol C Tables 4.2.6.8 and 6.1.1.4'
N N 0.0061 0.0033 'International Tables Vol C Tables 4.2.6.8 and 6.1.1.4'
O O 0.0106 0.0060 'International Tables Vol C Tables 4.2.6.8 and 6.1.1.4'
Ni Ni 0.3393 1.1124 'International Tables Vol C Tables 4.2.6.8 and 6.1.1.4'

loop_
_geom_angle_atom_site_label_1
_geom_angle_atom_site_label_2
_geom_angle_atom_site_label_3
_geom_angle
_geom_angle_site_symmetry_1
_geom_angle_site_symmetry_3
N1 C1 N1 104.0(8) 7_575 .
N1 C1 Ni1 128.0(4) 7_575 .
N1 C1 Ni1 128.0(4) . .
N1 C2 C2 102.4(3) . 7_575
N1 C2 H2A 111.3 . .
C2 C2 H2A 111.3 7_575 .
N1 C2 H2B 111.3 . .
C2 C2 H2B 111.3 7_575 .
H2A C2 H2B 109.2 . .
C4 C3 C8 123.3(8) . .
C4 C3 N1 118.9(7) . .
C8 C3 N1 117.8(9) . .
C3 C4 C5 118.1(9) . .
C3 C4 C9 121.8(7) . .
C5 C4 C9 120.0(10) . .
C4 C5 C6 118.8(12) . .
C4 C5 H5 120.6 . .
C6 C5 H5 120.6 . .
C7 C6 C5 121.0(13) . .
C7 C6 H6 119.5 . .
C5 C6 H6 119.5 . .
C6 C7 C8 123.8(14) . .
C6 C7 H7 118.1 . .
C8 C7 H7 118.1 . .
C7 C8 C3 114.9(12) . .
C7 C8 C12 122.0(10) . .
C3 C8 C12 123.1(8) . .
C11 C9 C10 114.8(11) . .
C11 C9 C4 111.7(7) . .
C10 C9 C4 112.2(8) . .
C11 C9 H9 105.8 . .
C10 C9 H9 105.8 . .
C4 C9 H9 105.8 . .
C9 C10 H10A 109.5 . .
C9 C10 H10B 109.5 . .
H10A C10 H10B 109.5 . .
C9 C10 H10C 109.5 . .
H10A C10 H10C 109.5 . .
H10B C10 H10C 109.5 . .
C9 C11 H11A 109.5 . .
C9 C11 H11B 109.5 . .
H11A C11 H11B 109.5 . .
C9 C11 H11C 109.5 . .
H11A C11 H11C 109.5 . .
H11B C11 H11C 109.5 . .
C13 C12 C8 113.5(9) . .
C13 C12 C14 109.1(8) . .
C8 C12 C14 112.1(10) . .
C13 C12 H12 107.3 . .
C8 C12 H12 107.3 . .
C14 C12 H12 107.3 . .
C12 C13 H13A 109.5 . .
C12 C13 H13B 109.5 . .
H13A C13 H13B 109.5 . .
C12 C13 H13C 109.5 . .
H13A C13 H13C 109.5 . .
H13B C13 H13C 109.5 . .
C12 C14 H14A 109.5 . .
C12 C14 H14B 109.5 . .
H14A C14 H14B 109.5 . .
C12 C14 H14C 109.5 . .
H14A C14 H14C 109.5 . .
H14B C14 H14C 109.5 . .
C16 C15 C16 119.4(11) . 7_575
C16 C15 Ni1 70.6(5) . .
C16 C15 Ni1 70.6(5) 7_575 .
C16 C15 H15 120.3 . .
C16 C15 H15 120.3 7_575 .
Ni1 C15 H15 131.1 . .
C17 C16 C15 120.0(9) . .
C17 C16 Ni1 71.2(5) . .
C15 C16 Ni1 70.5(6) . .
C17 C16 H16 120.0 . .
C15 C16 H16 120.0 . .
Ni1 C16 H16 131.0 . .
C18 C17 C16 118.2(9) . .
C18 C17 Ni1 69.5(5) . .
C16 C17 Ni1 70.9(5) . .
C18 C17 H17 120.9 . .
C16 C17 H17 120.9 . .
Ni1 C17 H17 131.3 . .
C17 C18 C17 124.1(11) 7_575 .
C17 C18 O1 118.0(5) 7_575 .
C17 C18 O1 118.0(5) . .
C17 C18 Ni1 72.5(5) 7_575 .
C17 C18 Ni1 72.5(5) . .
O1 C18 Ni1 128.5(7) . .
C24 C19 O1 116.5(9) . .
C24 C19 C20 120.5(10) . .
O1 C19 C20 123.0(9) . .
C21 C20 C19 120.0(10) . .
C21 C20 H20 120.0 . .
C19 C20 H20 120.0 . .
C22 C21 C20 119.1(11) . .
C22 C21 H21 120.4 . .
C20 C21 H21 120.4 . .
C21 C22 C23 121.2(11) . .
C21 C22 H22 119.4 . .
C23 C22 H22 119.4 . .
C22 C23 C24 120.6(11) . .
C22 C23 H23 119.7 . .
C24 C23 H23 119.7 . .
C19 C24 C23 118.6(11) . .
C19 C24 H24 120.7 . .
C23 C24 H24 120.7 . .
C1 N1 C3 121.5(5) . .
C1 N1 C2 115.6(5) . .
C3 N1 C2 122.8(5) . .
C19 O1 C18 119.8(8) . .
C1 Ni1 C18 139.6(4) . .
C1 Ni1 C15 139.4(4) . .
C18 Ni1 C15 81.0(4) . .
C1 Ni1 C16 139.1(3) . .
C18 Ni1 C16 68.2(3) . .
C15 Ni1 C16 38.8(3) . .
C1 Ni1 C16 139.1(3) . 7_575
C18 Ni1 C16 68.2(3) . 7_575
C15 Ni1 C16 38.8(3) . 7_575
C16 Ni1 C16 70.1(5) . 7_575
C1 Ni1 C17 138.7(3) . 7_575
C18 Ni1 C17 38.0(3) . 7_575
C15 Ni1 C17 69.3(3) . 7_575
C16 Ni1 C17 82.2(3) . 7_575
C16 Ni1 C17 37.8(3) 7_575 7_575
C1 Ni1 C17 138.7(3) . .
C18 Ni1 C17 38.0(3) . .
C15 Ni1 C17 69.3(3) . .
C16 Ni1 C17 37.8(3) . .
C16 Ni1 C17 82.2(3) 7_575 .
C17 Ni1 C17 69.5(5) 7_575 .

loop_
_geom_bond_atom_site_label_1
_geom_bond_atom_site_label_2
_geom_bond_distance
_geom_bond_site_symmetry_2
C1 N1 1.354(7) 7_575
C1 N1 1.354(7) .
C1 Ni1 1.853(9) .
C2 N1 1.466(8) .
C2 C2 1.505(13) 7_575
C2 H2A 0.9900 .
C2 H2B 0.9900 .
C3 C4 1.391(12) .
C3 C8 1.416(11) .
C3 N1 1.437(9) .
C4 C5 1.401(11) .
C4 C9 1.521(12) .
C5 C6 1.409(19) .
C5 H5 0.9500 .
C6 C7 1.32(2) .
C6 H6 0.9500 .
C7 C8 1.396(16) .
C7 H7 0.9500 .
C8 C12 1.512(14) .
C9 C11 1.473(11) .
C9 C10 1.479(12) .
C9 H9 1.0000 .
C10 H10A 0.9800 .
C10 H10B 0.9800 .
C10 H10C 0.9800 .
C11 H11A 0.9800 .
C11 H11B 0.9800 .
C11 H11C 0.9800 .
C12 C13 1.508(12) .
C12 C14 1.534(12) .
C12 H12 1.0000 .
C13 H13A 0.9800 .
C13 H13B 0.9800 .
C13 H13C 0.9800 .
C14 H14A 0.9800 .
C14 H14B 0.9800 .
C14 H14C 0.9800 .
C15 C16 1.411(11) .
C15 C16 1.411(11) 7_575
C15 Ni1 2.121(11) .
C15 H15 0.9500 .
C16 C17 1.378(12) .
C16 Ni1 2.122(8) .
C16 H16 0.9500 .
C17 C18 1.372(10) .
C17 Ni1 2.126(8) .
C17 H17 0.9500 .
C18 O1 1.415(12) .
C18 Ni1 2.087(10) .
C19 C24 1.340(13) .
C19 O1 1.367(11) .
C19 C20 1.394(14) .
C20 C21 1.381(13) .
C20 H20 0.9500 .
C21 C22 1.326(14) .
C21 H21 0.9500 .
C22 C23 1.371(17) .
C22 H22 0.9500 .
C23 C24 1.383(15) .
C23 H23 0.9500 .
C24 H24 0.9500 .
